data_4325646
loop_
_publ_author_name
'Galina V. Romanenko'
'Ksenia Yu. Maryunina'
'Artem S. Bogomyakov'
'Renad Z. Sagdeev'
'Victor I. Ovcharenko'

_publ_section_title
;
 Relationship between the Thermally Induced Reorientations of Aromatic
 Solvate Molecules in Cu(hfac)2- Nitroxide Breathing Crystals and the
 Character of the Magnetic Anomaly
;
_journal_name_full 'Inorganic Chemistry'
_journal_page_first 6597
_journal_page_last 6609
_journal_paper_doi 10.1021/ic200444e
_journal_volume 50
_journal_year 2011
_chemical_formula_sum 'C14.5 H16 Cu0.5 F6 N2 O3'
_chemical_formula_weight 412.06
_chemical_name_systematic
; 
 ? 
;
_space_group_IT_number 2
_symmetry_cell_setting triclinic
_symmetry_space_group_name_Hall '-P 1'
_symmetry_space_group_name_H-M 'P -1'
_atom_sites_solution_hydrogens geom
_atom_sites_solution_primary direct
_atom_sites_solution_secondary difmap
_audit_creation_method SHELXL-97
_cell_angle_alpha 99.227(2)
_cell_angle_beta 111.801(2)
_cell_angle_gamma 97.023(2)
_cell_formula_units_Z 4
_cell_length_a 11.0429(12)
_cell_length_b 13.5696(14)
_cell_length_c 13.6384(14)
_cell_measurement_reflns_used 4659
_cell_measurement_temperature 296(2)
_cell_measurement_theta_max 23.03
_cell_measurement_theta_min 2.29
_cell_volume 1835.7(3)
_computing_cell_refinement 'Bruker SMART'
_computing_data_collection 'Bruker SMART'
_computing_data_reduction 'Bruker SAINT'
_computing_molecular_graphics 'Bruker SHELXTL'
_computing_publication_material 'Bruker SHELXTL'
_computing_structure_refinement 'SHELXL-97 (Sheldrick, 1997)'
_computing_structure_solution 'SHELXS-97 (Sheldrick, 1990)'
_diffrn_ambient_temperature 296(2)
_diffrn_measured_fraction_theta_full 0.901
_diffrn_measured_fraction_theta_max 0.901
_diffrn_measurement_device_type 'CCD area detector'
_diffrn_measurement_method 'phi and omega scans'
_diffrn_radiation_monochromator graphite
_diffrn_radiation_source 'fine-focus sealed tube'
_diffrn_radiation_type MoK\a
_diffrn_radiation_wavelength 0.71073
_diffrn_reflns_av_R_equivalents 0.0602
_diffrn_reflns_av_sigmaI/netI 0.0703
_diffrn_reflns_limit_h_max 14
_diffrn_reflns_limit_h_min -15
_diffrn_reflns_limit_k_max 17
_diffrn_reflns_limit_k_min -18
_diffrn_reflns_limit_l_max 18
_diffrn_reflns_limit_l_min -17
_diffrn_reflns_number 21453
_diffrn_reflns_theta_full 29.56
_diffrn_reflns_theta_max 29.56
_diffrn_reflns_theta_min 1.65
_exptl_absorpt_coefficient_mu 0.700
_exptl_absorpt_correction_type none
_exptl_crystal_colour black
_exptl_crystal_density_diffrn 1.491
_exptl_crystal_description plate
_exptl_crystal_F_000 838
_refine_diff_density_max 0.384
_refine_diff_density_min -0.333
_refine_diff_density_rms 0.051
_refine_ls_extinction_method none
_refine_ls_goodness_of_fit_ref 0.905
_refine_ls_hydrogen_treatment constr
_refine_ls_matrix_type full
_refine_ls_number_parameters 580
_refine_ls_number_reflns 9283
_refine_ls_number_restraints 2
_refine_ls_restrained_S_all 0.922
_refine_ls_R_factor_all 0.0926
_refine_ls_R_factor_gt 0.0516
_refine_ls_shift/su_max 0.018
_refine_ls_shift/su_mean 0.001
_refine_ls_structure_factor_coef Fsqd
_refine_ls_weighting_details 'calc w=1/[\s^2^(Fo^2^)+(0.0631P)^2^+0.0000P] where P=(Fo^2^+2Fc^2^)/3'
_refine_ls_weighting_scheme calc
_refine_ls_wR_factor_gt 0.1207
_refine_ls_wR_factor_ref 0.1352
_reflns_number_gt 5084
_reflns_number_total 9283
_reflns_threshold_expression >2sigma(I)
_cod_data_source_file ic200444e_si_002_51.cif
_cod_data_source_block etet295
_cod_original_formula_sum 'C14.50 H16 Cu0.50 F6 N2 O3'
_cod_database_code 4325646

loop_
_symmetry_equiv_pos_as_xyz
'x, y, z'
'-x, -y, -z'

loop_
_atom_site_label
_atom_site_type_symbol
_atom_site_fract_x
_atom_site_fract_y
_atom_site_fract_z
_atom_site_U_iso_or_equiv
_atom_site_adp_type
_atom_site_occupancy
_atom_site_symmetry_multiplicity
_atom_site_calc_flag
_atom_site_refinement_flags
Cu1 Cu 0.5000 0.5000 0.0000 0.05381(14) Uani 1 2 d S
O1 O 0.62505(17) 0.62647(13) 0.02550(14) 0.0635(5) Uani 1 1 d .
C1 C 0.7915(5) 0.7436(3) 0.0171(4) 0.0960(11) Uani 1 1 d .
F1 F 0.7161(16) 0.8011(8) 0.000(2) 0.192(9) Uani 0.50 1 d P
F2 F 0.855(2) 0.7604(12) -0.0408(17) 0.173(8) Uani 0.50 1 d P
F3 F 0.880(2) 0.7682(13) 0.1142(13) 0.202(8) Uani 0.50 1 d P
F1A F 0.7123(16) 0.8019(11) -0.0375(14) 0.193(9) Uani 0.50 1 d P
F2A F 0.8959(14) 0.7482(11) -0.0048(17) 0.161(8) Uani 0.50 1 d P
F3A F 0.8228(16) 0.7913(8) 0.1167(12) 0.126(5) Uani 0.50 1 d P
C2 C 0.7181(3) 0.6339(2) -0.0055(2) 0.0650(7) Uani 1 1 d .
C3 C 0.7601(3) 0.5567(2) -0.0553(2) 0.0757(8) Uani 1 1 d .
H3A H 0.8310 0.5732 -0.0749 0.091 Uiso 1 1 calc R
C4 C 0.7013(3) 0.4567(2) -0.0769(2) 0.0620(7) Uani 1 1 d .
C5 C 0.7540(4) 0.3755(3) -0.1336(4) 0.0872(10) Uani 1 1 d .
F4 F 0.8262(11) 0.4095(6) -0.1803(9) 0.125(3) Uani 0.50 1 d P
F5 F 0.6450(10) 0.3168(9) -0.2238(11) 0.127(4) Uani 0.50 1 d P
F6 F 0.7959(16) 0.3129(11) -0.0780(10) 0.156(7) Uani 0.50 1 d P
F4A F 0.8883(8) 0.4069(7) -0.1012(10) 0.146(3) Uani 0.50 1 d P
F5A F 0.701(2) 0.3612(14) -0.2294(8) 0.212(8) Uani 0.50 1 d P
F6A F 0.7532(15) 0.2948(8) -0.1014(14) 0.140(7) Uani 0.50 1 d P
O2 O 0.60735(17) 0.41950(13) -0.05484(14) 0.0603(4) Uani 1 1 d .
Cu2 Cu 1.0000 1.0000 0.5000 0.06504(16) Uani 1 2 d S
O3 O 1.14542(17) 0.93890(13) 0.49149(15) 0.0648(5) Uani 1 1 d .
C6 C 1.2892(4) 0.8674(3) 0.4266(4) 0.0939(11) Uani 1 1 d .
F7 F 1.2502(16) 0.7738(10) 0.4119(16) 0.145(6) Uani 0.50 1 d P
F8 F 1.3482(11) 0.8740(10) 0.3634(11) 0.127(3) Uani 0.50 1 d P
F9 F 1.3869(13) 0.8992(13) 0.5244(9) 0.173(7) Uani 0.50 1 d P
F7A F 1.2734(16) 0.7935(12) 0.4711(13) 0.136(6) Uani 0.50 1 d P
F8A F 1.2870(18) 0.8322(17) 0.3298(11) 0.235(9) Uani 0.50 1 d P
F9A F 1.3947(11) 0.9263(10) 0.4791(19) 0.201(10) Uani 0.50 1 d P
C7 C 1.1754(3) 0.9276(2) 0.4115(3) 0.0661(7) Uani 1 1 d .
C8 C 1.1210(3) 0.9596(2) 0.3180(3) 0.0793(9) Uani 1 1 d .
H8A H 1.1497 0.9413 0.2629 0.095 Uiso 1 1 calc R
C9 C 1.0243(3) 1.0187(2) 0.3020(2) 0.0703(8) Uani 1 1 d .
C10 C 0.9750(5) 1.0563(3) 0.1965(3) 0.0962(11) Uani 1 1 d .
F10 F 0.9768(19) 0.9937(9) 0.1156(9) 0.152(6) Uani 0.50 1 d P
F11 F 1.0585(16) 1.1459(11) 0.2109(15) 0.163(6) Uani 0.50 1 d P
F12 F 0.8582(17) 1.0842(11) 0.1723(13) 0.167(6) Uani 0.50 1 d P
F10A F 1.0263(18) 1.0238(11) 0.1296(11) 0.188(7) Uani 0.50 1 d P
F11A F 1.0010(15) 1.1487(6) 0.2108(11) 0.119(4) Uani 0.50 1 d P
F12A F 0.8474(16) 1.0261(9) 0.1490(11) 0.147(5) Uani 0.50 1 d P
O4 O 0.9709(2) 1.04663(14) 0.36461(15) 0.0703(5) Uani 1 1 d .
O01 O 0.59386(18) 0.48708(14) 0.18004(15) 0.0689(5) Uani 1 1 d .
N1 N 0.7163(2) 0.48049(15) 0.23224(17) 0.0601(5) Uani 1 1 d .
C01 C 0.7558(3) 0.3809(2) 0.2502(2) 0.0692(8) Uani 1 1 d .
C02 C 0.7135(4) 0.3571(3) 0.3406(3) 0.1000(11) Uani 1 1 d .
H02A H 0.7604 0.4098 0.4051 0.150 Uiso 1 1 calc R
H02B H 0.7341 0.2929 0.3552 0.150 Uiso 1 1 calc R
H02C H 0.6194 0.3538 0.3181 0.150 Uiso 1 1 calc R
C03 C 0.6842(3) 0.2983(2) 0.1480(3) 0.0907(10) Uani 1 1 d .
H03A H 0.7127 0.3137 0.0927 0.136 Uiso 1 1 calc R
H03B H 0.5900 0.2949 0.1238 0.136 Uiso 1 1 calc R
H03C H 0.7044 0.2340 0.1626 0.136 Uiso 1 1 calc R
C04 C 0.9070(3) 0.4118(2) 0.2870(2) 0.0698(7) Uani 1 1 d .
C05 C 0.9909(3) 0.3627(2) 0.3757(3) 0.0931(10) Uani 1 1 d .
H05A H 0.9601 0.3689 0.4332 0.140 Uiso 1 1 calc R
H05B H 1.0825 0.3964 0.4036 0.140 Uiso 1 1 calc R
H05C H 0.9828 0.2919 0.3460 0.140 Uiso 1 1 calc R
C06 C 0.9538(3) 0.4027(2) 0.1946(3) 0.0853(9) Uani 1 1 d .
H06A H 0.9000 0.4336 0.1396 0.128 Uiso 1 1 calc R
H06B H 0.9457 0.3321 0.1643 0.128 Uiso 1 1 calc R
H06C H 1.0451 0.4368 0.2217 0.128 Uiso 1 1 calc R
N2 N 0.9285(2) 0.52370(16) 0.33197(18) 0.0629(6) Uani 1 1 d .
O02 O 1.04339(19) 0.57823(16) 0.38904(17) 0.0821(6) Uani 1 1 d .
C07 C 0.8154(3) 0.55937(19) 0.2919(2) 0.0551(6) Uani 1 1 d .
C08 C 0.8046(2) 0.66426(19) 0.31323(19) 0.0550(6) Uani 1 1 d .
C09 C 0.9028(3) 0.74809(19) 0.3815(2) 0.0618(7) Uani 1 1 d .
H09A H 0.9910 0.7447 0.4200 0.074 Uiso 1 1 calc R
N3 N 0.8559(2) 0.83256(16) 0.38494(18) 0.0665(6) Uani 1 1 d .
N4 N 0.7257(2) 0.80414(17) 0.31745(18) 0.0712(6) Uani 1 1 d .
C041 C 0.6393(3) 0.8792(3) 0.3004(3) 0.1045(12) Uani 1 1 d .
H04A H 0.5725 0.8625 0.3286 0.125 Uiso 1 1 calc R
H04B H 0.6925 0.9457 0.3423 0.125 Uiso 1 1 calc R
C042 C 0.5741(5) 0.8857(3) 0.1917(4) 0.1380(17) Uani 1 1 d D
H04C H 0.5136 0.8217 0.1500 0.166 Uiso 1 1 calc R
H04D H 0.6392 0.8980 0.1607 0.166 Uiso 1 1 calc R
C043 C 0.4949(7) 0.9738(6) 0.1850(6) 0.216(4) Uani 1 1 d D
H04K H 0.4629 0.9778 0.2426 0.259 Uiso 1 1 calc R
H04L H 0.5576 1.0369 0.2013 0.259 Uiso 1 1 calc R
C044 C 0.4081(12) 0.9717(9) 0.1082(10) 0.387(8) Uani 1 1 d D
H04E H 0.3848 1.0377 0.1099 0.581 Uiso 1 1 calc R
H04F H 0.3336 0.9223 0.1013 0.581 Uiso 1 1 calc R
H04G H 0.4314 0.9533 0.0475 0.581 Uiso 1 1 calc R
C010 C 0.6919(3) 0.7048(2) 0.2744(2) 0.0695(7) Uani 1 1 d .
H01A H 0.6075 0.6690 0.2267 0.083 Uiso 1 1 calc R
C1S C 0.3445(9) 0.2541(8) 0.4431(9) 0.282(6) Uani 1 1 d .
H1SA H 0.3061 0.1834 0.4300 0.422 Uiso 1 1 calc R
H1SB H 0.2799 0.2946 0.4459 0.422 Uiso 1 1 calc R
H1SC H 0.4207 0.2732 0.5108 0.422 Uiso 1 1 calc R
C2S C 0.3763(11) 0.2674(15) 0.3746(12) 0.396(13) Uani 1 1 d .
H2SA H 0.3036 0.2577 0.3044 0.476 Uiso 1 1 calc R
H2SB H 0.4468 0.2332 0.3698 0.476 Uiso 1 1 calc R
C3S C 0.4349(7) 0.4032(5) 0.4563(8) 0.166(2) Uani 1 1 d .
C4S C 0.4009(8) 0.4714(8) 0.4062(6) 0.235(4) Uani 1 1 d .
H4SA H 0.3290 0.4557 0.3394 0.283 Uiso 1 1 calc R
C5S C 0.5313(12) 0.4333(7) 0.5507(8) 0.277(6) Uani 1 1 d .
H5SA H 0.5553 0.3848 0.5916 0.332 Uiso 1 1 calc R

loop_
_atom_site_aniso_label
_atom_site_aniso_U_11
_atom_site_aniso_U_22
_atom_site_aniso_U_33
_atom_site_aniso_U_23
_atom_site_aniso_U_13
_atom_site_aniso_U_12
Cu1 0.0471(3) 0.0473(3) 0.0602(3) -0.00322(19) 0.0221(2) 0.00280(18)
O1 0.0606(11) 0.0551(11) 0.0671(11) -0.0045(9) 0.0280(9) -0.0007(8)
C1 0.099(3) 0.073(3) 0.116(4) 0.002(2) 0.059(3) -0.009(2)
F1 0.176(12) 0.067(5) 0.41(3) 0.084(10) 0.185(16) 0.042(6)
F2 0.28(2) 0.093(6) 0.220(10) 0.036(6) 0.188(13) -0.006(9)
F3 0.211(14) 0.160(12) 0.128(10) -0.019(8) 0.017(9) -0.115(10)
F1A 0.177(12) 0.114(8) 0.215(9) 0.102(7) -0.016(8) -0.017(7)
F2A 0.124(5) 0.070(4) 0.33(2) 0.016(8) 0.155(10) -0.010(4)
F3A 0.183(11) 0.063(3) 0.121(7) -0.019(4) 0.083(9) -0.035(5)
C2 0.0649(17) 0.0582(17) 0.0631(17) 0.0033(13) 0.0240(14) -0.0009(13)
C3 0.0770(19) 0.0698(19) 0.088(2) 0.0041(16) 0.0517(17) 0.0006(15)
C4 0.0596(16) 0.0659(18) 0.0587(16) 0.0028(13) 0.0262(13) 0.0121(14)
C5 0.094(3) 0.081(3) 0.099(3) 0.005(2) 0.058(3) 0.019(2)
F4 0.147(8) 0.108(4) 0.163(8) -0.001(6) 0.126(7) 0.005(6)
F5 0.121(4) 0.110(5) 0.132(9) -0.048(5) 0.068(5) 0.001(4)
F6 0.229(13) 0.185(13) 0.108(5) 0.049(6) 0.080(6) 0.167(11)
F4A 0.115(6) 0.118(5) 0.230(9) -0.001(7) 0.109(6) 0.032(4)
F5A 0.33(2) 0.25(2) 0.068(6) 0.013(9) 0.070(11) 0.196(15)
F6A 0.195(11) 0.066(4) 0.230(17) 0.034(6) 0.158(12) 0.039(5)
O2 0.0588(11) 0.0546(10) 0.0660(11) 0.0047(8) 0.0274(9) 0.0092(8)
Cu2 0.0737(3) 0.0665(3) 0.0670(3) 0.0106(2) 0.0389(3) 0.0282(2)
O3 0.0658(11) 0.0593(11) 0.0697(12) -0.0019(9) 0.0323(10) 0.0179(9)
C6 0.089(3) 0.080(3) 0.124(3) 0.001(3) 0.062(3) 0.028(2)
F7 0.148(7) 0.076(4) 0.264(16) 0.029(8) 0.139(11) 0.040(4)
F8 0.118(6) 0.162(8) 0.156(8) 0.037(7) 0.106(6) 0.054(5)
F9 0.120(10) 0.227(18) 0.128(5) -0.040(7) 0.012(5) 0.106(11)
F7A 0.155(9) 0.128(11) 0.204(12) 0.090(10) 0.114(10) 0.098(9)
F8A 0.263(15) 0.289(16) 0.176(9) -0.022(10) 0.096(10) 0.201(14)
F9A 0.066(5) 0.120(6) 0.38(3) 0.008(12) 0.070(11) 0.014(4)
C7 0.0671(18) 0.0460(15) 0.083(2) -0.0058(14) 0.0368(16) 0.0066(13)
C8 0.104(2) 0.0636(19) 0.089(2) 0.0034(16) 0.065(2) 0.0165(17)
C9 0.094(2) 0.0480(15) 0.0696(18) 0.0011(13) 0.0415(17) 0.0029(15)
C10 0.139(4) 0.072(3) 0.086(3) 0.015(2) 0.057(3) 0.016(3)
F10 0.294(13) 0.078(4) 0.059(3) 0.002(3) 0.056(5) 0.014(5)
F11 0.186(11) 0.151(9) 0.148(7) 0.063(7) 0.071(7) -0.033(7)
F12 0.187(14) 0.234(14) 0.147(10) 0.118(11) 0.087(9) 0.121(14)
F10A 0.357(18) 0.178(13) 0.147(10) 0.078(8) 0.184(12) 0.150(13)
F11A 0.200(13) 0.050(4) 0.120(5) 0.027(3) 0.077(8) 0.020(5)
F12A 0.143(8) 0.161(9) 0.102(5) 0.057(7) 0.008(5) 0.002(8)
O4 0.0862(13) 0.0626(12) 0.0695(12) 0.0101(9) 0.0390(11) 0.0224(10)
O01 0.0612(12) 0.0652(12) 0.0676(12) 0.0007(9) 0.0202(9) 0.0039(9)
N1 0.0615(14) 0.0539(13) 0.0586(13) 0.0060(10) 0.0210(11) 0.0070(11)
C01 0.088(2) 0.0493(15) 0.0640(17) 0.0133(13) 0.0257(15) 0.0071(14)
C02 0.111(3) 0.095(3) 0.098(3) 0.034(2) 0.047(2) 0.001(2)
C03 0.115(3) 0.0518(17) 0.087(2) 0.0073(16) 0.0242(19) 0.0126(17)
C04 0.089(2) 0.0566(17) 0.0641(17) 0.0142(14) 0.0273(15) 0.0238(15)
C05 0.120(3) 0.079(2) 0.081(2) 0.0272(18) 0.029(2) 0.044(2)
C06 0.108(3) 0.076(2) 0.081(2) 0.0140(17) 0.0447(19) 0.0298(18)
N2 0.0624(14) 0.0552(13) 0.0642(14) 0.0097(11) 0.0190(12) 0.0120(11)
O02 0.0619(12) 0.0780(14) 0.0877(14) 0.0095(11) 0.0123(11) 0.0152(11)
C07 0.0588(16) 0.0496(14) 0.0532(14) 0.0073(12) 0.0207(12) 0.0086(12)
C08 0.0555(15) 0.0516(15) 0.0533(14) 0.0047(12) 0.0196(12) 0.0105(12)
C09 0.0578(16) 0.0531(16) 0.0674(17) 0.0116(13) 0.0178(13) 0.0112(13)
N3 0.0653(15) 0.0531(13) 0.0699(15) 0.0026(11) 0.0192(12) 0.0109(11)
N4 0.0672(15) 0.0619(15) 0.0663(14) -0.0067(12) 0.0126(12) 0.0212(12)
C041 0.088(2) 0.087(2) 0.107(3) -0.015(2) 0.011(2) 0.043(2)
C042 0.155(4) 0.125(4) 0.140(4) 0.043(3) 0.041(3) 0.088(3)
C043 0.215(7) 0.275(9) 0.187(6) 0.114(6) 0.050(5) 0.171(7)
C044 0.45(2) 0.369(16) 0.407(19) 0.163(15) 0.155(15) 0.280(16)
C010 0.0642(17) 0.0623(18) 0.0623(16) -0.0138(13) 0.0150(14) 0.0118(14)
C1S 0.168(8) 0.296(12) 0.309(14) -0.045(10) 0.083(8) -0.024(7)
C2S 0.190(9) 0.71(3) 0.40(2) 0.32(2) 0.164(11) 0.072(14)
C3S 0.143(5) 0.136(5) 0.179(7) 0.016(5) 0.026(5) 0.040(4)
C4S 0.249(9) 0.178(7) 0.173(7) 0.059(6) -0.043(6) 0.046(7)
C5S 0.365(13) 0.164(8) 0.168(7) 0.070(6) -0.037(8) -0.002(8)

loop_
_atom_type_symbol
_atom_type_description
_atom_type_scat_dispersion_real
_atom_type_scat_dispersion_imag
_atom_type_scat_source
C C 0.0033 0.0016 'International Tables Vol C Tables 4.2.6.8 and 6.1.1.4'
H H 0.0000 0.0000 'International Tables Vol C Tables 4.2.6.8 and 6.1.1.4'
N N 0.0061 0.0033 'International Tables Vol C Tables 4.2.6.8 and 6.1.1.4'
O O 0.0106 0.0060 'International Tables Vol C Tables 4.2.6.8 and 6.1.1.4'
Cu Cu 0.3201 1.2651 'International Tables Vol C Tables 4.2.6.8 and 6.1.1.4'
F F 0.0171 0.0103 'International Tables Vol C Tables 4.2.6.8 and 6.1.1.4'

loop_
_geom_angle_atom_site_label_1
_geom_angle_atom_site_label_2
_geom_angle_atom_site_label_3
_geom_angle
_geom_angle_site_symmetry_1
_geom_angle_site_symmetry_3
O1 Cu1 O1 180.0 2_665 .
O1 Cu1 O2 90.97(7) 2_665 2_665
O1 Cu1 O2 89.03(7) . 2_665
O1 Cu1 O2 89.04(7) 2_665 .
O1 Cu1 O2 90.96(7) . .
O2 Cu1 O2 180.0 2_665 .
O1 Cu1 O01 93.29(7) 2_665 2_665
O1 Cu1 O01 86.71(7) . 2_665
O2 Cu1 O01 97.98(7) 2_665 2_665
O2 Cu1 O01 82.02(7) . 2_665
O1 Cu1 O01 86.71(7) 2_665 .
O1 Cu1 O01 93.30(7) . .
O2 Cu1 O01 82.02(7) 2_665 .
O2 Cu1 O01 97.98(7) . .
O01 Cu1 O01 180.00(10) 2_665 .
C2 O1 Cu1 125.12(18) . .
F1 C1 F2 102.7(12) . .
F1 C1 F3 112.5(11) . .
F2 C1 F3 104.6(12) . .
F1 C1 F2A 125.4(10) . .
F2 C1 F2A 27.0(15) . .
F3 C1 F2A 81.6(11) . .
F1 C1 F3A 81.5(12) . .
F2 C1 F3A 126.1(10) . .
F3 C1 F3A 33.7(11) . .
F2A C1 F3A 110.4(10) . .
F1 C1 F1A 21.3(14) . .
F2 C1 F1A 83.9(11) . .
F3 C1 F1A 128.1(11) . .
F2A C1 F1A 109.3(11) . .
F3A C1 F1A 100.7(11) . .
F1 C1 C2 111.6(7) . .
F2 C1 C2 116.1(8) . .
F3 C1 C2 109.1(8) . .
F2A C1 C2 112.2(7) . .
F3A C1 C2 111.4(6) . .
F1A C1 C2 112.3(7) . .
C1 F1 F3A 52.1(8) . .
F2A F2 C1 79(2) . .
F2A F2 F1A 126(3) . .
C1 F2 F1A 50.2(8) . .
F3A F3 C1 75(2) . .
F3A F3 F2A 118(3) . .
C1 F3 F2A 49.5(8) . .
C1 F1A F2 45.8(7) . .
F2 F2A C1 74(2) . .
F2 F2A F3 116(3) . .
C1 F2A F3 48.9(8) . .
F3 F3A C1 71.4(19) . .
F3 F3A F1 114(3) . .
C1 F3A F1 46.4(7) . .
O1 C2 C3 127.9(3) . .
O1 C2 C1 113.5(3) . .
C3 C2 C1 118.6(3) . .
C4 C3 C2 122.2(3) . .
O2 C4 C3 128.2(3) . .
O2 C4 C5 113.1(3) . .
C3 C4 C5 118.7(3) . .
F5A C5 F6A 112.2(10) . .
F5A C5 F6 128.0(9) . .
F6A C5 F6 21.7(11) . .
F5A C5 F4 64.6(9) . .
F6A C5 F4 127.2(8) . .
F6 C5 F4 116.3(8) . .
F5A C5 F4A 109.6(10) . .
F6A C5 F4A 99.5(8) . .
F6 C5 F4A 79.7(8) . .
F4 C5 F4A 46.6(4) . .
F5A C5 F5 36.9(11) . .
F6A C5 F5 82.9(9) . .
F6 C5 F5 103.7(9) . .
F4 C5 F5 99.9(7) . .
F4A C5 F5 139.1(6) . .
F5A C5 C4 111.7(6) . .
F6A C5 C4 114.1(7) . .
F6 C5 C4 112.7(7) . .
F4 C5 C4 115.1(5) . .
F4A C5 C4 108.9(5) . .
F5 C5 C4 107.0(6) . .
F4A F4 C5 71.2(7) . .
F4A F4 F5A 123.4(11) . .
C5 F4 F5A 54.3(6) . .
F5A F5 C5 58.0(11) . .
F5A F5 F6A 95.9(16) . .
C5 F5 F6A 44.8(6) . .
C5 F6 F4A 53.3(6) . .
F4 F4A C5 62.2(7) . .
F4 F4A F6 101.2(9) . .
C5 F4A F6 46.9(5) . .
F5 F5A C5 85.1(15) . .
F5 F5A F4 142.0(19) . .
C5 F5A F4 61.1(7) . .
C5 F6A F5 52.3(7) . .
C4 O2 Cu1 124.46(17) . .
O3 Cu2 O3 180.00(11) 2_776 .
O3 Cu2 O4 88.06(8) 2_776 .
O3 Cu2 O4 91.94(8) . .
O3 Cu2 O4 91.94(8) 2_776 2_776
O3 Cu2 O4 88.06(8) . 2_776
O4 Cu2 O4 180.000(2) . 2_776
O3 Cu2 N3 94.89(8) 2_776 .
O3 Cu2 N3 85.11(8) . .
O4 Cu2 N3 87.53(8) . .
O4 Cu2 N3 92.47(8) 2_776 .
C7 O3 Cu2 124.74(19) . .
F9A C6 F7 134.5(10) . .
F9A C6 F8 73.5(9) . .
F7 C6 F8 103.8(8) . .
F9A C6 F7A 112.2(12) . .
F7 C6 F7A 34.1(9) . .
F8 C6 F7A 127.8(8) . .
F9A C6 F8A 107.5(11) . .
F7 C6 F8A 77.5(9) . .
F8 C6 F8A 34.2(9) . .
F7A C6 F8A 109.9(10) . .
F9A C6 F9 36.0(10) . .
F7 C6 F9 107.9(10) . .
F8 C6 F9 103.5(8) . .
F7A C6 F9 78.2(10) . .
F8A C6 F9 132.9(8) . .
F9A C6 C7 108.5(7) . .
F7 C6 C7 112.8(7) . .
F8 C6 C7 115.9(6) . .
F7A C6 C7 110.8(6) . .
F8A C6 C7 107.6(7) . .
F9 C6 C7 112.2(6) . .
F7A F7 C6 75(2) . .
F7A F7 F8A 126(3) . .
C6 F7 F8A 53.3(7) . .
F8A F8 C6 76.8(14) . .
F8A F8 F9A 128.1(18) . .
C6 F8 F9A 51.6(6) . .
F9A F9 C6 64.3(14) . .
F9A F9 F7A 111.5(18) . .
C6 F9 F7A 49.6(6) . .
F7 F7A C6 70.8(19) . .
F7 F7A F9 117(3) . .
C6 F7A F9 52.2(8) . .
F8 F8A C6 69.0(13) . .
F8 F8A F7 107.7(19) . .
C6 F8A F7 49.2(7) . .
F9 F9A C6 79.7(15) . .
F9 F9A F8 124(2) . .
C6 F9A F8 54.9(8) . .
O3 C7 C8 128.5(3) . .
O3 C7 C6 111.9(3) . .
C8 C7 C6 119.6(3) . .
C7 C8 C9 122.4(3) . .
O4 C9 C8 127.5(3) . .
O4 C9 C10 114.1(3) . .
C8 C9 C10 118.4(3) . .
F11A C10 F10 124.1(8) . .
F11A C10 F10A 104.1(9) . .
F10 C10 F10A 26.3(12) . .
F11A C10 F12A 108.5(9) . .
F10 C10 F12A 84.7(10) . .
F10A C10 F12A 108.3(12) . .
F11A C10 F12 75.4(9) . .
F10 C10 F12 111.3(11) . .
F10A C10 F12 126.9(11) . .
F12A C10 F12 34.5(7) . .
F11A C10 F11 27.8(10) . .
F10 C10 F11 107.0(10) . .
F10A C10 F11 82.3(10) . .
F12A C10 F11 132.8(9) . .
F12 C10 F11 102.2(9) . .
F11A C10 C9 113.2(7) . .
F10 C10 C9 112.9(7) . .
F10A C10 C9 114.1(8) . .
F12A C10 C9 108.5(7) . .
F12 C10 C9 114.3(7) . .
F11 C10 C9 108.2(9) . .
F10A F10 C10 77.1(19) . .
F10A F10 F12A 120(3) . .
C10 F10 F12A 47.8(7) . .
F11A F11 C10 62.7(15) . .
F11A F11 F10A 101(2) . .
C10 F11 F10A 46.9(7) . .
F12A F12 C10 70(2) . .
F12A F12 F11A 118(3) . .
C10 F12 F11A 49.2(7) . .
F10 F10A C10 77(2) . .
F10 F10A F11 124(3) . .
C10 F10A F11 50.9(6) . .
F11 F11A C10 89.5(18) . .
F11 F11A F12 142(2) . .
C10 F11A F12 55.4(6) . .
F12 F12A C10 75(2) . .
F12 F12A F10 113(3) . .
C10 F12A F10 47.6(7) . .
C9 O4 Cu2 123.78(19) . .
N1 O01 Cu1 125.53(15) . .
O01 N1 C07 125.0(2) . .
O01 N1 C01 122.1(2) . .
C07 N1 C01 111.8(2) . .
N1 C01 C03 110.6(2) . .
N1 C01 C04 100.0(2) . .
C03 C01 C04 116.2(3) . .
N1 C01 C02 105.0(3) . .
C03 C01 C02 110.5(3) . .
C04 C01 C02 113.5(2) . .
N2 C04 C06 105.7(2) . .
N2 C04 C05 109.1(2) . .
C06 C04 C05 110.5(3) . .
N2 C04 C01 100.8(2) . .
C06 C04 C01 114.2(3) . .
C05 C04 C01 115.6(2) . .
O02 N2 C07 125.3(2) . .
O02 N2 C04 122.6(2) . .
C07 N2 C04 111.5(2) . .
N1 C07 N2 108.3(2) . .
N1 C07 C08 126.4(2) . .
N2 C07 C08 125.2(2) . .
C010 C08 C09 103.8(2) . .
C010 C08 C07 127.6(2) . .
C09 C08 C07 128.5(2) . .
N3 C09 C08 112.0(2) . .
C09 N3 N4 104.9(2) . .
C09 N3 Cu2 121.94(18) . .
N4 N3 Cu2 133.19(16) . .
C010 N4 N3 111.8(2) . .
C010 N4 C041 127.5(3) . .
N3 N4 C041 120.7(2) . .
C042 C041 N4 115.1(3) . .
C041 C042 C043 110.3(4) . .
C044 C043 C042 119.6(10) . .
N4 C010 C08 107.6(2) . .
C1S C2S C3S 83.3(14) . .
C4S C3S C5S 115.7(7) . .
C4S C3S C2S 116.9(9) . .
C5S C3S C2S 125.1(9) . .
C3S C4S C5S 119.4(7) . 2_666
C3S C5S C4S 124.8(7) . 2_666

loop_
_geom_bond_atom_site_label_1
_geom_bond_atom_site_label_2
_geom_bond_distance
_geom_bond_site_symmetry_2
Cu1 O1 1.9609(17) 2_665
Cu1 O1 1.9610(17) .
Cu1 O2 1.9674(17) 2_665
Cu1 O2 1.9675(17) .
Cu1 O01 2.3294(18) 2_665
Cu1 O01 2.3294(18) .
O1 C2 1.247(3) .
C1 F1 1.196(13) .
C1 F2 1.259(13) .
C1 F3 1.279(17) .
C1 F2A 1.291(13) .
C1 F3A 1.304(14) .
C1 F1A 1.349(14) .
C1 C2 1.530(4) .
F1 F3A 1.63(3) .
F2 F2A 0.60(3) .
F2 F1A 1.75(2) .
F3 F3A 0.75(3) .
F3 F2A 1.68(2) .
C2 C3 1.378(4) .
C3 C4 1.365(4) .
C4 O2 1.254(3) .
C4 C5 1.539(4) .
C5 F5A 1.189(9) .
C5 F6A 1.244(11) .
C5 F6 1.247(11) .
C5 F4 1.280(8) .
C5 F4A 1.369(8) .
C5 F5 1.396(12) .
F4 F4A 1.051(9) .
F4 F5A 1.321(18) .
F5 F5A 0.84(2) .
F5 F6A 1.752(19) .
F6 F4A 1.679(15) .
Cu2 O3 1.9269(17) 2_776
Cu2 O3 1.9269(17) .
Cu2 O4 1.9740(18) .
Cu2 O4 1.9741(18) 2_776
Cu2 N3 2.505(2) .
O3 C7 1.245(3) .
C6 F9A 1.215(12) .
C6 F7 1.249(14) .
C6 F8 1.268(9) .
C6 F7A 1.279(14) .
C6 F8A 1.321(13) .
C6 F9 1.327(12) .
C6 C7 1.548(4) .
F7 F7A 0.74(2) .
F7 F8A 1.61(2) .
F8 F8A 0.763(19) .
F8 F9A 1.486(18) .
F9 F9A 0.79(2) .
F9 F7A 1.64(2) .
C7 C8 1.360(4) .
C8 C9 1.387(4) .
C9 O4 1.242(3) .
C9 C10 1.532(5) .
C10 F11A 1.220(9) .
C10 F10 1.288(13) .
C10 F10A 1.291(12) .
C10 F12A 1.292(16) .
C10 F12 1.326(16) .
C10 F11 1.373(13) .
F10 F10A 0.59(3) .
F10 F12A 1.74(2) .
F11 F11A 0.64(2) .
F11 F10A 1.753(19) .
F12 F12A 0.777(17) .
F12 F11A 1.56(2) .
O01 N1 1.295(2) .
N1 C07 1.333(3) .
N1 C01 1.499(3) .
C01 C03 1.513(4) .
C01 C04 1.534(4) .
C01 C02 1.537(4) .
C04 N2 1.498(3) .
C04 C06 1.523(4) .
C04 C05 1.530(4) .
N2 O02 1.271(3) .
N2 C07 1.349(3) .
C07 C08 1.435(3) .
C08 C010 1.379(3) .
C08 C09 1.395(3) .
C09 N3 1.315(3) .
N3 N4 1.353(3) .
N4 C010 1.327(3) .
N4 C041 1.466(4) .
C041 C042 1.411(5) .
C042 C043 1.560(6) .
C043 C044 1.121(10) .
C1S C2S 1.145(12) .
C2S C3S 1.889(19) .
C3S C4S 1.250(8) .
C3S C5S 1.290(8) .
C4S C5S 1.331(10) 2_666
C5S C4S 1.331(10) 2_666
